data_7025593
loop_
_publ_author_name
'Harder, Sjoerd'

_publ_section_title
;
 Syntheses and structures of bora-amidinate lanthanide(III) complexes.
;
_journal_issue 29
_journal_name_full 'Dalton transactions (Cambridge, England : 2003)'
_journal_page_first 6677
_journal_page_last 6681
_journal_paper_doi 10.1039/c001966f
_journal_volume 39
_journal_year 2010
_chemical_formula_moiety 'C66 H94 B2 N6 Sm2'
_chemical_formula_sum 'C66 H94 B2 N6 Sm2'
_chemical_formula_weight 1293.82
_chemical_name_common ((DIPP-NBN)Sm-DMA)2
_chemical_name_systematic
;
?
;
_space_group_IT_number 2
_symmetry_cell_setting triclinic
_symmetry_space_group_name_Hall '-P 1'
_symmetry_space_group_name_H-M 'P -1'
_atom_sites_solution_hydrogens geom
_atom_sites_solution_primary direct
_atom_sites_solution_secondary difmap
_audit_creation_method SHELXL-97
_cell_angle_alpha 62.308(2)
_cell_angle_beta 89.912(3)
_cell_angle_gamma 76.663(3)
_cell_formula_units_Z 2
_cell_length_a 10.9732(8)
_cell_length_b 17.9783(12)
_cell_length_c 18.4408(13)
_cell_measurement_temperature 103(2)
_cell_volume 3110.8(4)
_computing_structure_refinement 'SHELXL-97 (Sheldrick, 1997)'
_diffrn_ambient_temperature 103(2)
_diffrn_measured_fraction_theta_full 0.940
_diffrn_measured_fraction_theta_max 0.941
_diffrn_radiation_monochromator graphite
_diffrn_radiation_source 'fine-focus sealed tube'
_diffrn_radiation_type MoK\a
_diffrn_radiation_wavelength 0.71073
_diffrn_reflns_av_R_equivalents 0.0224
_diffrn_reflns_av_sigmaI/netI 0.0301
_diffrn_reflns_limit_h_max 15
_diffrn_reflns_limit_h_min -15
_diffrn_reflns_limit_k_max 25
_diffrn_reflns_limit_k_min -25
_diffrn_reflns_limit_l_max 26
_diffrn_reflns_limit_l_min -23
_diffrn_reflns_number 41617
_diffrn_reflns_theta_full 30.79
_diffrn_reflns_theta_max 30.79
_diffrn_reflns_theta_min 1.32
_exptl_absorpt_coefficient_mu 1.913
_exptl_absorpt_correction_T_max 0.8528
_exptl_absorpt_correction_T_min 0.4361
_exptl_absorpt_correction_type multi-scan
_exptl_absorpt_process_details
;
BRUKER AXS SMART APEX 2 Vers. 1.0-27
R.H. Blessing, Acta Cryst. (1995) A51 33-38
;
_exptl_crystal_density_diffrn 1.381
_exptl_crystal_density_method 'not measured'
_exptl_crystal_F_000 1332
_exptl_crystal_size_max 0.50
_exptl_crystal_size_mid 0.20
_exptl_crystal_size_min 0.10
_refine_diff_density_max 1.443
_refine_diff_density_min -0.830
_refine_diff_density_rms 0.094
_refine_ls_extinction_method none
_refine_ls_goodness_of_fit_ref 1.064
_refine_ls_hydrogen_treatment mixed
_refine_ls_matrix_type full
_refine_ls_number_parameters 729
_refine_ls_number_reflns 18319
_refine_ls_number_restraints 0
_refine_ls_restrained_S_all 1.064
_refine_ls_R_factor_all 0.0334
_refine_ls_R_factor_gt 0.0238
_refine_ls_shift/su_max 0.003
_refine_ls_shift/su_mean 0.000
_refine_ls_structure_factor_coef Fsqd
_refine_ls_weighting_details 'calc w=1/[\s^2^(Fo^2^)+(0.0251P)^2^+2.2735P] where P=(Fo^2^+2Fc^2^)/3'
_refine_ls_weighting_scheme calc
_refine_ls_wR_factor_gt 0.0567
_refine_ls_wR_factor_ref 0.0625
_reflns_number_gt 15450
_reflns_number_total 18319
_reflns_threshold_expression >2sigma(I)
_cod_data_source_file c001966f.txt
_cod_data_source_block hasj250
_cod_original_sg_symbol_H-M P-1
_cod_database_code 7025593

loop_
_symmetry_equiv_pos_as_xyz
'x, y, z'
'-x, -y, -z'

loop_
_atom_site_label
_atom_site_type_symbol
_atom_site_fract_x
_atom_site_fract_y
_atom_site_fract_z
_atom_site_U_iso_or_equiv
_atom_site_adp_type
_atom_site_occupancy
_atom_site_symmetry_multiplicity
_atom_site_calc_flag
_atom_site_refinement_flags
Sm1 Sm 0.097114(9) 0.168587(6) 0.699199(5) 0.01311(3) Uani 1 1 d .
Sm2 Sm 0.208048(9) -0.194435(6) 0.813508(5) 0.01294(3) Uani 1 1 d .
B1 B 0.0046(2) 0.14739(14) 0.57641(13) 0.0160(4) Uani 1 1 d .
B2 B 0.1056(2) -0.16354(14) 0.93313(13) 0.0154(4) Uani 1 1 d .
N1 N -0.03402(16) 0.22756(10) 0.57822(10) 0.0156(3) Uani 1 1 d .
N2 N 0.08936(15) 0.07582(10) 0.64649(10) 0.0151(3) Uani 1 1 d .
N3 N 0.11672(15) -0.24407(10) 0.93359(10) 0.0152(3) Uani 1 1 d .
N4 N 0.14407(15) -0.09650(10) 0.86246(10) 0.0144(3) Uani 1 1 d .
N5 N 0.05498(17) 0.33033(11) 0.66891(11) 0.0198(3) Uani 1 1 d .
N6 N 0.26517(17) -0.36063(11) 0.85027(11) 0.0203(3) Uani 1 1 d .
C1 C -0.10153(19) 0.30484(12) 0.50809(11) 0.0161(4) Uani 1 1 d .
C2 C -0.04136(19) 0.34835(12) 0.43810(11) 0.0158(4) Uani 1 1 d .
C3 C -0.1105(2) 0.42594(13) 0.37104(12) 0.0198(4) Uani 1 1 d .
H3 H -0.0705 0.4538 0.3236 0.026 Uiso 1 1 calc R
C4 C -0.2353(2) 0.46300(13) 0.37206(13) 0.0221(4) Uani 1 1 d .
H4 H -0.2802 0.5162 0.3264 0.029 Uiso 1 1 calc R
C5 C -0.2938(2) 0.42107(13) 0.44093(13) 0.0217(4) Uani 1 1 d .
H5 H -0.3793 0.4465 0.4422 0.028 Uiso 1 1 calc R
C6 C -0.23004(19) 0.34236(13) 0.50847(12) 0.0187(4) Uani 1 1 d .
C7 C 0.0978(2) 0.31456(13) 0.43501(12) 0.0177(4) Uani 1 1 d .
H7 H 0.1367 0.2705 0.4926 0.023 Uiso 1 1 calc R
C8 C 0.1169(2) 0.26864(14) 0.38212(14) 0.0245(4) Uani 1 1 d .
H8A H 0.0770 0.2203 0.4045 0.037 Uiso 1 1 calc R
H8B H 0.2074 0.2462 0.3827 0.037 Uiso 1 1 calc R
H8C H 0.0786 0.3100 0.3253 0.037 Uiso 1 1 calc R
C9 C 0.1690(2) 0.38590(14) 0.40387(14) 0.0227(4) Uani 1 1 d .
H9A H 0.1469 0.4226 0.3441 0.034 Uiso 1 1 calc R
H9B H 0.2601 0.3590 0.4164 0.034 Uiso 1 1 calc R
H9C H 0.1455 0.4216 0.4313 0.034 Uiso 1 1 calc R
C10 C -0.3002(2) 0.29496(14) 0.57980(14) 0.0256(5) Uani 1 1 d .
H10 H -0.2374 0.2609 0.6305 0.033 Uiso 1 1 calc R
C11 C -0.3505(2) 0.22964(17) 0.56559(16) 0.0378(6) Uani 1 1 d .
H11A H -0.4106 0.2607 0.5152 0.057 Uiso 1 1 calc R
H11B H -0.3929 0.1976 0.6127 0.057 Uiso 1 1 calc R
H11C H -0.2801 0.1887 0.5597 0.057 Uiso 1 1 calc R
C12 C -0.4057(3) 0.35540(18) 0.59656(18) 0.0446(7) Uani 1 1 d .
H12A H -0.3724 0.3993 0.6013 0.067 Uiso 1 1 calc R
H12B H -0.4377 0.3213 0.6481 0.067 Uiso 1 1 calc R
H12C H -0.4744 0.3843 0.5510 0.067 Uiso 1 1 calc R
C13 C 0.13218(18) -0.00448(12) 0.65001(11) 0.0147(3) Uani 1 1 d .
C14 C 0.26419(19) -0.03842(13) 0.65062(12) 0.0169(4) Uani 1 1 d .
C15 C 0.3065(2) -0.11549(13) 0.64658(12) 0.0194(4) Uani 1 1 d .
H15 H 0.3940 -0.1364 0.6458 0.025 Uiso 1 1 calc R
C16 C 0.2240(2) -0.16271(13) 0.64358(12) 0.0200(4) Uani 1 1 d .
H16 H 0.2541 -0.2144 0.6394 0.026 Uiso 1 1 calc R
C17 C 0.0968(2) -0.13249(13) 0.64680(12) 0.0185(4) Uani 1 1 d .
H17 H 0.0402 -0.1649 0.6459 0.024 Uiso 1 1 calc R
C18 C 0.04917(18) -0.05552(12) 0.65137(11) 0.0153(3) Uani 1 1 d .
C19 C -0.09139(19) -0.02813(13) 0.65350(12) 0.0175(4) Uani 1 1 d .
H19 H -0.1093 0.0243 0.6618 0.023 Uiso 1 1 calc R
C20 C -0.1361(2) -0.09972(14) 0.72538(13) 0.0228(4) Uani 1 1 d .
H20A H -0.1283 -0.1495 0.7154 0.034 Uiso 1 1 calc R
H20B H -0.2245 -0.0772 0.7297 0.034 Uiso 1 1 calc R
H20C H -0.0840 -0.1182 0.7769 0.034 Uiso 1 1 calc R
C21 C -0.1674(2) -0.00324(14) 0.57183(13) 0.0238(4) Uani 1 1 d .
H21A H -0.1386 0.0423 0.5260 0.036 Uiso 1 1 calc R
H21B H -0.2572 0.0183 0.5738 0.036 Uiso 1 1 calc R
H21C H -0.1547 -0.0545 0.5637 0.036 Uiso 1 1 calc R
C22 C 0.35553(19) 0.01527(13) 0.64527(13) 0.0199(4) Uani 1 1 d .
H22 H 0.3282 0.0446 0.6795 0.026 Uiso 1 1 calc R
C23 C 0.4929(2) -0.03822(16) 0.67766(15) 0.0267(5) Uani 1 1 d .
H23A H 0.4963 -0.0876 0.7324 0.040 Uiso 1 1 calc R
H23B H 0.5434 -0.0015 0.6815 0.040 Uiso 1 1 calc R
H23C H 0.5267 -0.0598 0.6398 0.040 Uiso 1 1 calc R
C24 C 0.3474(2) 0.08652(15) 0.55578(14) 0.0270(5) Uani 1 1 d .
H24A H 0.3747 0.0596 0.5209 0.040 Uiso 1 1 calc R
H24B H 0.4022 0.1235 0.5532 0.040 Uiso 1 1 calc R
H24C H 0.2600 0.1220 0.5362 0.040 Uiso 1 1 calc R
C25 C 0.09774(19) -0.31752(12) 1.00353(11) 0.0152(3) Uani 1 1 d .
C26 C 0.18627(19) -0.36472(12) 1.07549(12) 0.0171(4) Uani 1 1 d .
C27 C 0.1669(2) -0.44030(13) 1.14160(13) 0.0224(4) Uani 1 1 d .
H27 H 0.2267 -0.4718 1.1897 0.029 Uiso 1 1 calc R
C28 C 0.0630(2) -0.46952(14) 1.13794(13) 0.0253(5) Uani 1 1 d .
H28 H 0.0515 -0.5210 1.1830 0.033 Uiso 1 1 calc R
C29 C -0.0248(2) -0.42326(13) 1.06789(13) 0.0223(4) Uani 1 1 d .
H29 H -0.0966 -0.4436 1.0655 0.029 Uiso 1 1 calc R
C30 C -0.00982(19) -0.34719(12) 1.00065(12) 0.0179(4) Uani 1 1 d .
C31 C 0.30274(19) -0.33584(13) 1.08413(12) 0.0189(4) Uani 1 1 d .
H31 H 0.3138 -0.2912 1.0281 0.025 Uiso 1 1 calc R
C32 C 0.2833(2) -0.29307(16) 1.13942(15) 0.0285(5) Uani 1 1 d .
H32A H 0.2087 -0.2434 1.1159 0.043 Uiso 1 1 calc R
H32B H 0.3577 -0.2730 1.1432 0.043 Uiso 1 1 calc R
H32C H 0.2710 -0.3354 1.1946 0.043 Uiso 1 1 calc R
C33 C 0.4238(2) -0.41017(15) 1.11755(16) 0.0297(5) Uani 1 1 d .
H33A H 0.4215 -0.4498 1.1758 0.045 Uiso 1 1 calc R
H33B H 0.4970 -0.3862 1.1121 0.045 Uiso 1 1 calc R
H33C H 0.4304 -0.4420 1.0861 0.045 Uiso 1 1 calc R
C34 C -0.1105(2) -0.29515(13) 0.92690(13) 0.0219(4) Uani 1 1 d .
H34 H -0.0665 -0.2696 0.8770 0.028 Uiso 1 1 calc R
C35 C -0.1979(2) -0.21935(15) 0.93327(15) 0.0289(5) Uani 1 1 d .
H35A H -0.2590 -0.1842 0.8834 0.043 Uiso 1 1 calc R
H35B H -0.1478 -0.1832 0.9387 0.043 Uiso 1 1 calc R
H35C H -0.2428 -0.2420 0.9817 0.043 Uiso 1 1 calc R
C36 C -0.1869(3) -0.34934(17) 0.91293(18) 0.0393(6) Uani 1 1 d .
H36A H -0.2439 -0.3662 0.9554 0.059 Uiso 1 1 calc R
H36B H -0.1295 -0.4017 0.9161 0.059 Uiso 1 1 calc R
H36C H -0.2365 -0.3149 0.8583 0.059 Uiso 1 1 calc R
C37 C 0.13363(18) -0.01683(12) 0.85888(11) 0.0143(3) Uani 1 1 d .
C38 C 0.24432(19) 0.01057(12) 0.86415(11) 0.0156(4) Uani 1 1 d .
C39 C 0.2340(2) 0.08669(12) 0.86881(11) 0.0177(4) Uani 1 1 d .
H39 H 0.3085 0.1034 0.8733 0.023 Uiso 1 1 calc R
C40 C 0.1177(2) 0.13921(12) 0.86717(11) 0.0187(4) Uani 1 1 d .
H40 H 0.1127 0.1901 0.8722 0.024 Uiso 1 1 calc R
C41 C 0.0091(2) 0.11557(12) 0.85807(12) 0.0184(4) Uani 1 1 d .
H41 H -0.0707 0.1519 0.8554 0.024 Uiso 1 1 calc R
C42 C 0.01382(18) 0.03964(12) 0.85275(11) 0.0148(3) Uani 1 1 d .
C43 C 0.37388(19) -0.04905(13) 0.87438(12) 0.0187(4) Uani 1 1 d .
H43 H 0.3683 -0.0782 0.8401 0.024 Uiso 1 1 calc R
C44 C 0.4094(2) -0.12002(14) 0.96478(14) 0.0259(5) Uani 1 1 d .
H44A H 0.4193 -0.0934 0.9995 0.039 Uiso 1 1 calc R
H44B H 0.4890 -0.1616 0.9702 0.039 Uiso 1 1 calc R
H44C H 0.3426 -0.1505 0.9823 0.039 Uiso 1 1 calc R
C45 C 0.4782(2) -0.00173(15) 0.84659(15) 0.0252(4) Uani 1 1 d .
H45A H 0.4524 0.0466 0.7903 0.038 Uiso 1 1 calc R
H45B H 0.5559 -0.0424 0.8477 0.038 Uiso 1 1 calc R
H45C H 0.4933 0.0210 0.8839 0.038 Uiso 1 1 calc R
C46 C -0.11019(19) 0.01883(12) 0.84526(12) 0.0171(4) Uani 1 1 d .
H46 H -0.0922 -0.0339 0.8374 0.022 Uiso 1 1 calc R
C47 C -0.2020(2) 0.09314(14) 0.77146(13) 0.0233(4) Uani 1 1 d .
H47A H -0.2284 0.1435 0.7809 0.035 Uiso 1 1 calc R
H47B H -0.2762 0.0742 0.7649 0.035 Uiso 1 1 calc R
H47C H -0.1602 0.1093 0.7213 0.035 Uiso 1 1 calc R
C48 C -0.1730(2) -0.00188(15) 0.92457(13) 0.0245(4) Uani 1 1 d .
H48A H -0.1134 -0.0479 0.9722 0.037 Uiso 1 1 calc R
H48B H -0.2481 -0.0215 0.9211 0.037 Uiso 1 1 calc R
H48C H -0.1977 0.0505 0.9310 0.037 Uiso 1 1 calc R
C49 C 0.2877(2) 0.22454(14) 0.66374(14) 0.0217(4) Uani 1 1 d .
C50 C 0.2800(2) 0.26587(13) 0.71708(12) 0.0197(4) Uani 1 1 d .
C51 C 0.3833(2) 0.24902(15) 0.77258(14) 0.0262(5) Uani 1 1 d .
H51 H 0.4632 0.2156 0.7710 0.034 Uiso 1 1 calc R
C52 C 0.3726(2) 0.27946(16) 0.82940(14) 0.0304(5) Uani 1 1 d .
H52 H 0.4441 0.2656 0.8667 0.040 Uiso 1 1 calc R
C53 C 0.2585(3) 0.33000(15) 0.83227(13) 0.0297(5) Uani 1 1 d .
H53 H 0.2519 0.3517 0.8706 0.039 Uiso 1 1 calc R
C54 C 0.1544(2) 0.34857(14) 0.77886(13) 0.0230(4) Uani 1 1 d .
H54 H 0.0758 0.3833 0.7805 0.030 Uiso 1 1 calc R
C55 C 0.1642(2) 0.31658(13) 0.72271(12) 0.0191(4) Uani 1 1 d .
C56 C 0.0538(2) 0.40198(13) 0.58507(13) 0.0257(5) Uani 1 1 d .
H56A H 0.0404 0.4568 0.5870 0.038 Uiso 1 1 calc R
H56B H -0.0145 0.4065 0.5479 0.038 Uiso 1 1 calc R
H56C H 0.1348 0.3901 0.5648 0.038 Uiso 1 1 calc R
C57 C -0.0673(2) 0.35002(14) 0.69775(15) 0.0276(5) Uani 1 1 d .
H57A H -0.0663 0.3052 0.7547 0.041 Uiso 1 1 calc R
H57B H -0.1346 0.3510 0.6622 0.041 Uiso 1 1 calc R
H57C H -0.0825 0.4069 0.6956 0.041 Uiso 1 1 calc R
C58 C 0.4342(2) -0.26602(15) 0.86194(14) 0.0219(4) Uani 1 1 d .
C59 C 0.45193(19) -0.30629(13) 0.80803(13) 0.0202(4) Uani 1 1 d .
C60 C 0.5449(2) -0.29235(15) 0.75360(14) 0.0251(4) Uani 1 1 d .
H60 H 0.6029 -0.2617 0.7566 0.033 Uiso 1 1 calc R
C61 C 0.5546(2) -0.32163(16) 0.69613(15) 0.0304(5) Uani 1 1 d .
H61 H 0.6181 -0.3104 0.6603 0.040 Uiso 1 1 calc R
C62 C 0.4728(2) -0.36706(15) 0.69019(14) 0.0292(5) Uani 1 1 d .
H62 H 0.4802 -0.3877 0.6509 0.038 Uiso 1 1 calc R
C63 C 0.3797(2) -0.38222(13) 0.74228(13) 0.0228(4) Uani 1 1 d .
H63 H 0.3237 -0.4140 0.7391 0.030 Uiso 1 1 calc R
C64 C 0.36766(19) -0.35137(13) 0.79917(12) 0.0190(4) Uani 1 1 d .
C65 C 0.1535(2) -0.37167(15) 0.81642(16) 0.0298(5) Uani 1 1 d .
H65A H 0.1273 -0.3254 0.7593 0.045 Uiso 1 1 calc R
H65B H 0.0846 -0.3687 0.8496 0.045 Uiso 1 1 calc R
H65C H 0.1741 -0.4283 0.8177 0.045 Uiso 1 1 calc R
C66 C 0.3090(2) -0.43476(14) 0.93413(14) 0.0291(5) Uani 1 1 d .
H66A H 0.3299 -0.4892 0.9312 0.044 Uiso 1 1 calc R
H66B H 0.2420 -0.4356 0.9695 0.044 Uiso 1 1 calc R
H66C H 0.3841 -0.4285 0.9572 0.044 Uiso 1 1 calc R
H1 H -0.028(2) 0.1414(15) 0.5249(16) 0.023(6) Uiso 1 1 d .
H2 H 0.075(2) -0.1542(16) 0.9850(16) 0.027(7) Uiso 1 1 d .
H58B H 0.424(2) -0.3029(17) 0.9147(18) 0.027(7) Uiso 1 1 d .
H49A H 0.371(3) 0.1920(18) 0.6615(18) 0.036(8) Uiso 1 1 d .
H58A H 0.498(3) -0.2399(18) 0.8634(18) 0.036(8) Uiso 1 1 d .
H49B H 0.252(2) 0.2642(16) 0.6043(16) 0.023(6) Uiso 1 1 d .

loop_
_atom_site_aniso_label
_atom_site_aniso_U_11
_atom_site_aniso_U_22
_atom_site_aniso_U_33
_atom_site_aniso_U_23
_atom_site_aniso_U_13
_atom_site_aniso_U_12
Sm1 0.01774(5) 0.01224(5) 0.00852(4) -0.00428(3) 0.00163(3) -0.00390(4)
Sm2 0.01583(5) 0.01258(5) 0.00946(4) -0.00496(3) 0.00223(3) -0.00267(3)
B1 0.0182(10) 0.0165(10) 0.0122(9) -0.0050(8) 0.0026(7) -0.0068(8)
B2 0.0174(10) 0.0139(9) 0.0120(9) -0.0050(8) 0.0030(7) -0.0020(8)
N1 0.0191(8) 0.0135(7) 0.0106(7) -0.0029(6) 0.0011(6) -0.0042(6)
N2 0.0176(8) 0.0144(7) 0.0133(7) -0.0067(6) 0.0021(6) -0.0040(6)
N3 0.0180(8) 0.0124(7) 0.0115(7) -0.0036(6) 0.0033(6) -0.0022(6)
N4 0.0181(8) 0.0132(7) 0.0112(7) -0.0053(6) 0.0026(6) -0.0039(6)
N5 0.0283(9) 0.0144(8) 0.0159(8) -0.0065(7) 0.0012(7) -0.0057(7)
N6 0.0233(9) 0.0159(8) 0.0202(8) -0.0082(7) 0.0060(7) -0.0032(7)
C1 0.0209(9) 0.0146(8) 0.0106(8) -0.0035(7) -0.0008(7) -0.0060(7)
C2 0.0218(9) 0.0158(8) 0.0116(8) -0.0066(7) 0.0018(7) -0.0076(7)
C3 0.0295(11) 0.0167(9) 0.0117(8) -0.0040(7) 0.0015(7) -0.0096(8)
C4 0.0288(11) 0.0150(9) 0.0155(9) -0.0020(7) -0.0039(8) -0.0047(8)
C5 0.0225(10) 0.0164(9) 0.0190(10) -0.0042(8) -0.0015(8) -0.0016(8)
C6 0.0205(9) 0.0171(9) 0.0145(9) -0.0040(7) 0.0009(7) -0.0060(7)
C7 0.0243(10) 0.0184(9) 0.0128(8) -0.0081(7) 0.0042(7) -0.0082(8)
C8 0.0328(12) 0.0240(10) 0.0242(11) -0.0162(9) 0.0070(9) -0.0105(9)
C9 0.0269(11) 0.0245(10) 0.0242(10) -0.0151(9) 0.0101(8) -0.0127(9)
C10 0.0199(10) 0.0244(10) 0.0202(10) -0.0012(8) 0.0042(8) -0.0044(8)
C11 0.0297(13) 0.0369(13) 0.0302(13) 0.0016(11) -0.0014(10) -0.0178(11)
C12 0.0326(14) 0.0392(14) 0.0365(15) -0.0032(12) 0.0161(12) 0.0030(11)
C13 0.0212(9) 0.0133(8) 0.0075(7) -0.0036(6) 0.0009(6) -0.0036(7)
C14 0.0201(9) 0.0179(9) 0.0114(8) -0.0062(7) 0.0026(7) -0.0045(7)
C15 0.0227(10) 0.0197(9) 0.0117(8) -0.0062(7) 0.0037(7) -0.0010(8)
C16 0.0310(11) 0.0154(9) 0.0114(8) -0.0066(7) 0.0021(7) -0.0015(8)
C17 0.0271(10) 0.0158(9) 0.0116(8) -0.0055(7) -0.0003(7) -0.0060(8)
C18 0.0205(9) 0.0138(8) 0.0091(8) -0.0037(7) -0.0005(7) -0.0037(7)
C19 0.0192(9) 0.0172(9) 0.0143(9) -0.0052(7) 0.0010(7) -0.0064(7)
C20 0.0252(10) 0.0240(10) 0.0157(9) -0.0054(8) 0.0024(8) -0.0095(8)
C21 0.0244(10) 0.0253(10) 0.0166(9) -0.0051(8) -0.0018(8) -0.0082(9)
C22 0.0197(10) 0.0215(10) 0.0190(9) -0.0097(8) 0.0049(7) -0.0062(8)
C23 0.0183(10) 0.0334(12) 0.0290(12) -0.0157(10) 0.0049(8) -0.0063(9)
C24 0.0271(11) 0.0276(11) 0.0249(11) -0.0095(9) 0.0095(9) -0.0116(9)
C25 0.0208(9) 0.0112(8) 0.0126(8) -0.0055(7) 0.0044(7) -0.0027(7)
C26 0.0219(9) 0.0135(8) 0.0134(8) -0.0057(7) 0.0032(7) -0.0016(7)
C27 0.0323(11) 0.0153(9) 0.0131(9) -0.0032(7) 0.0008(8) -0.0026(8)
C28 0.0387(13) 0.0169(9) 0.0169(10) -0.0039(8) 0.0067(9) -0.0105(9)
C29 0.0283(11) 0.0191(9) 0.0196(10) -0.0077(8) 0.0070(8) -0.0099(8)
C30 0.0209(9) 0.0154(9) 0.0156(9) -0.0067(7) 0.0048(7) -0.0033(7)
C31 0.0206(9) 0.0176(9) 0.0159(9) -0.0074(7) 0.0013(7) -0.0019(7)
C32 0.0276(11) 0.0355(12) 0.0319(12) -0.0240(11) 0.0046(9) -0.0075(10)
C33 0.0249(11) 0.0261(11) 0.0341(13) -0.0159(10) -0.0063(9) 0.0038(9)
C34 0.0195(10) 0.0211(10) 0.0195(10) -0.0054(8) 0.0018(8) -0.0052(8)
C35 0.0243(11) 0.0234(11) 0.0252(11) -0.0031(9) 0.0072(9) -0.0002(9)
C36 0.0336(13) 0.0346(13) 0.0419(15) -0.0108(12) -0.0100(11) -0.0114(11)
C37 0.0202(9) 0.0133(8) 0.0071(7) -0.0033(6) 0.0029(6) -0.0041(7)
C38 0.0199(9) 0.0158(8) 0.0089(8) -0.0040(7) 0.0010(7) -0.0049(7)
C39 0.0260(10) 0.0172(9) 0.0101(8) -0.0051(7) 0.0012(7) -0.0092(8)
C40 0.0329(11) 0.0128(8) 0.0104(8) -0.0052(7) 0.0047(7) -0.0071(8)
C41 0.0255(10) 0.0151(9) 0.0117(8) -0.0054(7) 0.0053(7) -0.0026(7)
C42 0.0190(9) 0.0148(8) 0.0077(7) -0.0032(7) 0.0039(6) -0.0042(7)
C43 0.0184(9) 0.0189(9) 0.0183(9) -0.0087(8) 0.0014(7) -0.0045(7)
C44 0.0247(11) 0.0224(10) 0.0214(10) -0.0052(9) -0.0045(8) -0.0011(8)
C45 0.0194(10) 0.0264(11) 0.0290(11) -0.0118(9) 0.0022(8) -0.0078(8)
C46 0.0195(9) 0.0154(8) 0.0114(8) -0.0034(7) 0.0028(7) -0.0023(7)
C47 0.0230(10) 0.0231(10) 0.0162(9) -0.0052(8) -0.0002(8) -0.0015(8)
C48 0.0232(10) 0.0278(11) 0.0154(9) -0.0047(8) 0.0060(8) -0.0063(9)
C49 0.0236(10) 0.0244(10) 0.0214(10) -0.0129(9) 0.0068(8) -0.0094(8)
C50 0.0281(11) 0.0175(9) 0.0146(9) -0.0053(7) 0.0063(8) -0.0128(8)
C51 0.0284(11) 0.0265(11) 0.0237(11) -0.0083(9) 0.0048(9) -0.0152(9)
C52 0.0382(13) 0.0358(13) 0.0187(10) -0.0085(9) -0.0012(9) -0.0226(11)
C53 0.0523(15) 0.0302(12) 0.0143(9) -0.0108(9) 0.0076(9) -0.0239(11)
C54 0.0377(12) 0.0187(9) 0.0153(9) -0.0076(8) 0.0072(8) -0.0134(9)
C55 0.0300(11) 0.0156(9) 0.0119(8) -0.0047(7) 0.0036(7) -0.0103(8)
C56 0.0456(14) 0.0156(9) 0.0141(9) -0.0054(8) -0.0028(9) -0.0085(9)
C57 0.0278(11) 0.0209(10) 0.0316(12) -0.0119(9) 0.0030(9) -0.0029(9)
C58 0.0200(10) 0.0256(10) 0.0214(10) -0.0142(9) 0.0000(8) -0.0015(8)
C59 0.0173(9) 0.0209(9) 0.0183(9) -0.0095(8) -0.0003(7) 0.0025(7)
C60 0.0178(10) 0.0294(11) 0.0272(11) -0.0150(9) 0.0028(8) -0.0013(8)
C61 0.0266(12) 0.0362(13) 0.0282(12) -0.0178(10) 0.0109(9) -0.0025(10)
C62 0.0384(13) 0.0268(11) 0.0220(11) -0.0153(9) 0.0055(9) 0.0002(10)
C63 0.0279(11) 0.0177(9) 0.0198(10) -0.0099(8) -0.0014(8) 0.0013(8)
C64 0.0213(10) 0.0163(9) 0.0158(9) -0.0074(7) 0.0014(7) 0.0010(7)
C65 0.0277(12) 0.0231(11) 0.0394(14) -0.0147(10) 0.0063(10) -0.0083(9)
C66 0.0417(14) 0.0179(10) 0.0212(11) -0.0072(8) 0.0112(10) -0.0013(9)

loop_
_atom_type_symbol
_atom_type_description
_atom_type_scat_dispersion_real
_atom_type_scat_dispersion_imag
_atom_type_scat_source
C C 0.0033 0.0016 'International Tables Vol C Tables 4.2.6.8 and 6.1.1.4'
H H 0.0000 0.0000 'International Tables Vol C Tables 4.2.6.8 and 6.1.1.4'
B B 0.0013 0.0007 'International Tables Vol C Tables 4.2.6.8 and 6.1.1.4'
N N 0.0061 0.0033 'International Tables Vol C Tables 4.2.6.8 and 6.1.1.4'
Sm Sm -0.1638 3.4418 'International Tables Vol C Tables 4.2.6.8 and 6.1.1.4'

loop_
_geom_angle_atom_site_label_1
_geom_angle_atom_site_label_2
_geom_angle_atom_site_label_3
_geom_angle
N1 Sm1 N2 64.14(6)
N1 Sm1 C49 107.09(7)
N2 Sm1 C49 110.41(6)
N1 Sm1 N5 84.00(6)
N2 Sm1 N5 146.47(5)
C49 Sm1 N5 67.64(7)
N1 Sm1 B1 31.77(6)
N2 Sm1 B1 32.43(6)
C49 Sm1 B1 110.92(7)
N5 Sm1 B1 114.87(6)
N1 Sm1 C41 123.58(6)
N2 Sm1 C41 113.38(6)
C49 Sm1 C41 123.23(7)
N5 Sm1 C41 92.31(5)
B1 Sm1 C41 125.48(6)
N1 Sm1 C40 145.91(6)
N2 Sm1 C40 131.25(5)
C49 Sm1 C40 95.34(7)
N5 Sm1 C40 81.19(5)
B1 Sm1 C40 152.74(6)
C41 Sm1 C40 27.90(6)
N1 Sm1 C39 171.58(6)
N2 Sm1 C39 116.07(5)
C49 Sm1 C39 80.91(6)
N5 Sm1 C39 97.00(5)
B1 Sm1 C39 148.12(6)
C41 Sm1 C39 48.11(6)
C40 Sm1 C39 27.34(6)
N1 Sm1 C42 116.74(5)
N2 Sm1 C42 86.35(5)
C49 Sm1 C42 135.99(6)
N5 Sm1 C42 119.10(5)
B1 Sm1 C42 104.51(6)
C41 Sm1 C42 27.43(5)
C40 Sm1 C42 48.77(5)
C39 Sm1 C42 55.52(5)
N1 Sm1 C50 120.04(5)
N2 Sm1 C50 138.34(6)
C49 Sm1 C50 28.54(6)
N5 Sm1 C50 50.21(6)
B1 Sm1 C50 136.03(6)
C41 Sm1 C50 98.03(6)
C40 Sm1 C50 71.23(5)
C39 Sm1 C50 65.95(5)
C42 Sm1 C50 118.80(5)
N3 Sm2 N4 64.21(6)
N3 Sm2 C58 102.88(7)
N4 Sm2 C58 108.39(6)
N3 Sm2 N6 82.96(5)
N4 Sm2 N6 145.68(5)
C58 Sm2 N6 67.83(7)
N3 Sm2 B2 31.77(6)
N4 Sm2 B2 32.49(6)
C58 Sm2 B2 107.17(7)
N6 Sm2 B2 113.91(6)
N3 Sm2 C17 128.75(6)
N4 Sm2 C17 113.68(6)
C58 Sm2 C17 123.33(7)
N6 Sm2 C17 94.17(6)
B2 Sm2 C17 128.71(6)
N3 Sm2 C16 151.41(6)
N4 Sm2 C16 129.51(5)
C58 Sm2 C16 95.78(7)
N6 Sm2 C16 84.30(5)
B2 Sm2 C16 154.68(6)
C17 Sm2 C16 27.58(6)
N3 Sm2 C59 117.96(6)
N4 Sm2 C59 136.83(6)
C58 Sm2 C59 29.28(6)
N6 Sm2 C59 50.94(6)
B2 Sm2 C59 133.64(6)
C17 Sm2 C59 97.54(6)
C16 Sm2 C59 71.33(6)
N3 Sm2 C18 120.13(5)
N4 Sm2 C18 86.64(5)
C58 Sm2 C18 136.55(7)
N6 Sm2 C18 120.37(5)
B2 Sm2 C18 106.48(6)
C17 Sm2 C18 27.17(5)
C16 Sm2 C18 48.22(5)
C59 Sm2 C18 118.70(5)
N3 Sm2 C15 174.69(6)
N4 Sm2 C15 113.02(5)
C58 Sm2 C15 82.23(7)
N6 Sm2 C15 100.48(5)
B2 Sm2 C15 145.46(6)
C17 Sm2 C15 47.33(6)
C16 Sm2 C15 26.88(6)
C59 Sm2 C15 67.26(6)
C18 Sm2 C15 54.64(5)
N1 B1 N2 116.73(18)
N1 B1 Sm1 58.32(10)
N2 B1 Sm1 58.54(10)
N1 B1 H1 120.7(13)
N2 B1 H1 122.6(13)
Sm1 B1 H1 176.2(13)
N3 B2 N4 116.86(17)
N3 B2 Sm2 58.33(10)
N4 B2 Sm2 58.66(10)
N3 B2 H2 121.3(13)
N4 B2 H2 121.7(13)
Sm2 B2 H2 173.7(14)
C1 N1 B1 121.31(17)
C1 N1 Sm1 146.29(13)
B1 N1 Sm1 89.91(12)
C13 N2 B1 120.80(16)
C13 N2 Sm1 149.89(13)
B1 N2 Sm1 89.03(12)
C25 N3 B2 121.81(16)
C25 N3 Sm2 146.21(13)
B2 N3 Sm2 89.90(11)
C37 N4 B2 118.91(16)
C37 N4 Sm2 152.06(12)
B2 N4 Sm2 88.85(11)
C55 N5 C57 114.65(17)
C55 N5 C56 110.14(16)
C57 N5 C56 108.25(17)
C55 N5 Sm1 96.11(11)
C57 N5 Sm1 105.70(12)
C56 N5 Sm1 121.89(12)
C64 N6 C65 114.36(18)
C64 N6 C66 110.68(17)
C65 N6 C66 108.63(18)
C64 N6 Sm2 92.65(11)
C65 N6 Sm2 105.17(12)
C66 N6 Sm2 124.84(13)
N1 C1 C6 120.09(17)
N1 C1 C2 121.20(18)
C6 C1 C2 118.64(17)
C3 C2 C1 119.43(18)
C3 C2 C7 118.89(17)
C1 C2 C7 121.64(17)
C4 C3 C2 121.78(19)
C4 C3 H3 119.1
C2 C3 H3 119.1
C3 C4 C5 118.82(19)
C3 C4 H4 120.6
C5 C4 H4 120.6
C4 C5 C6 121.6(2)
C4 C5 H5 119.2
C6 C5 H5 119.2
C5 C6 C1 119.66(18)
C5 C6 C10 120.02(19)
C1 C6 C10 120.23(17)
C2 C7 C8 111.49(17)
C2 C7 C9 113.09(17)
C8 C7 C9 109.46(16)
C2 C7 H7 107.5
C8 C7 H7 107.5
C9 C7 H7 107.5
C7 C8 H8A 109.5
C7 C8 H8B 109.5
H8A C8 H8B 109.5
C7 C8 H8C 109.5
H8A C8 H8C 109.5
H8B C8 H8C 109.5
C7 C9 H9A 109.5
C7 C9 H9B 109.5
H9A C9 H9B 109.5
C7 C9 H9C 109.5
H9A C9 H9C 109.5
H9B C9 H9C 109.5
C6 C10 C11 109.7(2)
C6 C10 C12 113.97(19)
C11 C10 C12 111.1(2)
C6 C10 H10 107.2
C11 C10 H10 107.2
C12 C10 H10 107.2
C10 C11 H11A 109.5
C10 C11 H11B 109.5
H11A C11 H11B 109.5
C10 C11 H11C 109.5
H11A C11 H11C 109.5
H11B C11 H11C 109.5
C10 C12 H12A 109.5
C10 C12 H12B 109.5
H12A C12 H12B 109.5
C10 C12 H12C 109.5
H12A C12 H12C 109.5
H12B C12 H12C 109.5
N2 C13 C18 122.43(17)
N2 C13 C14 119.90(17)
C18 C13 C14 117.65(17)
C15 C14 C13 120.12(18)
C15 C14 C22 119.84(18)
C13 C14 C22 119.63(17)
C14 C15 C16 121.82(19)
C14 C15 Sm2 83.22(11)
C16 C15 Sm2 71.63(11)
C14 C15 H15 119.1
C16 C15 H15 119.1
Sm2 C15 H15 116.5
C17 C16 C15 118.47(18)
C17 C16 Sm2 75.01(11)
C15 C16 Sm2 81.49(11)
C17 C16 H16 120.8
C15 C16 H16 120.8
Sm2 C16 H16 113.4
C16 C17 C18 122.06(19)
C16 C17 Sm2 77.41(11)
C18 C17 Sm2 82.43(11)
C16 C17 H17 119.0
C18 C17 H17 119.0
Sm2 C17 H17 111.2
C17 C18 C13 119.69(18)
C17 C18 C19 117.57(17)
C13 C18 C19 122.68(17)
C17 C18 Sm2 70.40(11)
C13 C18 Sm2 85.07(11)
C19 C18 Sm2 116.86(11)
C18 C19 C20 111.55(16)
C18 C19 C21 111.68(17)
C20 C19 C21 109.54(17)
C18 C19 H19 108.0
C20 C19 H19 108.0
C21 C19 H19 108.0
C19 C20 H20A 109.5
C19 C20 H20B 109.5
H20A C20 H20B 109.5
C19 C20 H20C 109.5
H20A C20 H20C 109.5
H20B C20 H20C 109.5
C19 C21 H21A 109.5
C19 C21 H21B 109.5
H21A C21 H21B 109.5
C19 C21 H21C 109.5
H21A C21 H21C 109.5
H21B C21 H21C 109.5
C14 C22 C23 114.07(18)
C14 C22 C24 109.67(17)
C23 C22 C24 109.82(18)
C14 C22 H22 107.7
C23 C22 H22 107.7
C24 C22 H22 107.7
C22 C23 H23A 109.5
C22 C23 H23B 109.5
H23A C23 H23B 109.5
C22 C23 H23C 109.5
H23A C23 H23C 109.5
H23B C23 H23C 109.5
C22 C24 H24A 109.5
C22 C24 H24B 109.5
H24A C24 H24B 109.5
C22 C24 H24C 109.5
H24A C24 H24C 109.5
H24B C24 H24C 109.5
N3 C25 C30 119.33(17)
N3 C25 C26 121.82(18)
C30 C25 C26 118.80(17)
C27 C26 C25 119.71(19)
C27 C26 C31 118.33(18)
C25 C26 C31 121.96(17)
C28 C27 C26 121.2(2)
C28 C27 H27 119.4
C26 C27 H27 119.4
C27 C28 C29 119.50(19)
C27 C28 H28 120.2
C29 C28 H28 120.2
C28 C29 C30 121.3(2)
C28 C29 H29 119.4
C30 C29 H29 119.4
C29 C30 C25 119.50(19)
C29 C30 C34 120.28(19)
C25 C30 C34 120.17(17)
C26 C31 C32 110.04(17)
C26 C31 C33 113.23(17)
C32 C31 C33 109.80(18)
C26 C31 H31 107.9
C32 C31 H31 107.9
C33 C31 H31 107.9
C31 C32 H32A 109.5
C31 C32 H32B 109.5
H32A C32 H32B 109.5
C31 C32 H32C 109.5
H32A C32 H32C 109.5
H32B C32 H32C 109.5
C31 C33 H33A 109.5
C31 C33 H33B 109.5
H33A C33 H33B 109.5
C31 C33 H33C 109.5
H33A C33 H33C 109.5
H33B C33 H33C 109.5
C30 C34 C36 113.97(18)
C30 C34 C35 110.55(18)
C36 C34 C35 110.5(2)
C30 C34 H34 107.2
C36 C34 H34 107.2
C35 C34 H34 107.2
C34 C35 H35A 109.5
C34 C35 H35B 109.5
H35A C35 H35B 109.5
C34 C35 H35C 109.5
H35A C35 H35C 109.5
H35B C35 H35C 109.5
C34 C36 H36A 109.5
C34 C36 H36B 109.5
H36A C36 H36B 109.5
C34 C36 H36C 109.5
H36A C36 H36C 109.5
H36B C36 H36C 109.5
N4 C37 C38 120.33(17)
N4 C37 C42 121.91(17)
C38 C37 C42 117.72(17)
C39 C38 C37 120.09(18)
C39 C38 C43 120.02(18)
C37 C38 C43 119.54(17)
C38 C39 C40 122.00(19)
C38 C39 Sm1 82.72(11)
C40 C39 Sm1 72.45(11)
C38 C39 H39 119.0
C40 C39 H39 119.0
Sm1 C39 H39 116.2
C41 C40 C39 118.49(18)
C41 C40 Sm1 75.31(11)
C39 C40 Sm1 80.21(11)
C41 C40 H40 120.8
C39 C40 H40 120.8
Sm1 C40 H40 114.5
C40 C41 C42 121.96(19)
C40 C41 Sm1 76.79(11)
C42 C41 Sm1 82.03(11)
C40 C41 H41 119.0
C42 C41 H41 119.0
Sm1 C41 H41 112.2
C41 C42 C37 119.56(18)
C41 C42 C46 117.56(17)
C37 C42 C46 122.80(17)
C41 C42 Sm1 70.54(10)
C37 C42 Sm1 83.77(10)
C46 C42 Sm1 118.47(11)
C38 C43 C45 113.94(17)
C38 C43 C44 109.60(17)
C45 C43 C44 109.62(17)
C38 C43 H43 107.8
C45 C43 H43 107.8
C44 C43 H43 107.8
C43 C44 H44A 109.5
C43 C44 H44B 109.5
H44A C44 H44B 109.5
C43 C44 H44C 109.5
H44A C44 H44C 109.5
H44B C44 H44C 109.5
C43 C45 H45A 109.5
C43 C45 H45B 109.5
H45A C45 H45B 109.5
C43 C45 H45C 109.5
H45A C45 H45C 109.5
H45B C45 H45C 109.5
C42 C46 C47 112.31(16)
C42 C46 C48 110.60(17)
C47 C46 C48 109.26(17)
C42 C46 H46 108.2
C47 C46 H46 108.2
C48 C46 H46 108.2
C46 C47 H47A 109.5
C46 C47 H47B 109.5
H47A C47 H47B 109.5
C46 C47 H47C 109.5
H47A C47 H47C 109.5
H47B C47 H47C 109.5
C46 C48 H48A 109.5
C46 C48 H48B 109.5
H48A C48 H48B 109.5
C46 C48 H48C 109.5
H48A C48 H48C 109.5
H48B C48 H48C 109.5
C50 C49 Sm1 97.90(13)
C50 C49 H49A 117.4(17)
Sm1 C49 H49A 126.4(16)
C50 C49 H49B 116.0(14)
Sm1 C49 H49B 93.2(14)
H49A C49 H49B 104(2)
C51 C50 C55 115.71(19)
C51 C50 C49 122.1(2)
C55 C50 C49 121.80(19)
C51 C50 Sm1 137.80(14)
C55 C50 Sm1 79.53(12)
C49 C50 Sm1 53.55(10)
C52 C51 C50 122.2(2)
C52 C51 H51 118.9
C50 C51 H51 118.9
C51 C52 C53 120.5(2)
C51 C52 H52 119.8
C53 C52 H52 119.8
C54 C53 C52 119.4(2)
C54 C53 H53 120.3
C52 C53 H53 120.3
C53 C54 C55 120.2(2)
C53 C54 H54 119.9
C55 C54 H54 119.9
C54 C55 C50 121.9(2)
C54 C55 N5 121.8(2)
C50 C55 N5 116.28(17)
N5 C56 H56A 109.5
N5 C56 H56B 109.5
H56A C56 H56B 109.5
N5 C56 H56C 109.5
H56A C56 H56C 109.5
H56B C56 H56C 109.5
N5 C57 H57A 109.5
N5 C57 H57B 109.5
H57A C57 H57B 109.5
N5 C57 H57C 109.5
H57A C57 H57C 109.5
H57B C57 H57C 109.5
C59 C58 Sm2 95.47(13)
C59 C58 H58B 113.8(16)
Sm2 C58 H58B 96.2(17)
C59 C58 H58A 113.8(18)
Sm2 C58 H58A 127.3(17)
H58B C58 H58A 109(2)
C60 C59 C64 115.69(19)
C60 C59 C58 121.3(2)
C64 C59 C58 122.52(19)
C60 C59 Sm2 134.05(14)
C64 C59 Sm2 80.34(12)
C58 C59 Sm2 55.24(11)
C61 C60 C59 122.4(2)
C61 C60 H60 118.8
C59 C60 H60 118.8
C62 C61 C60 120.6(2)
C62 C61 H61 119.7
C60 C61 H61 119.7
C61 C62 C63 119.1(2)
C61 C62 H62 120.5
C63 C62 H62 120.5
C62 C63 C64 120.6(2)
C62 C63 H63 119.7
C64 C63 H63 119.7
C63 C64 C59 121.5(2)
C63 C64 N6 121.81(19)
C59 C64 N6 116.61(18)
N6 C65 H65A 109.5
N6 C65 H65B 109.5
H65A C65 H65B 109.5
N6 C65 H65C 109.5
H65A C65 H65C 109.5
H65B C65 H65C 109.5
N6 C66 H66A 109.5
N6 C66 H66B 109.5
H66A C66 H66B 109.5
N6 C66 H66C 109.5
H66A C66 H66C 109.5
H66B C66 H66C 109.5

loop_
_geom_bond_atom_site_label_1
_geom_bond_atom_site_label_2
_geom_bond_distance
Sm1 N1 2.2978(16)
Sm1 N2 2.3035(16)
Sm1 C49 2.484(2)
Sm1 N5 2.6178(17)
Sm1 B1 2.700(2)
Sm1 C41 2.8713(19)
Sm1 C40 2.8898(19)
Sm1 C39 2.9867(19)
Sm1 C42 3.0159(18)
Sm1 C50 3.058(2)
Sm2 N3 2.2964(16)
Sm2 N4 2.3050(16)
Sm2 C58 2.465(2)
Sm2 N6 2.6523(17)
Sm2 B2 2.698(2)
Sm2 C17 2.8956(19)
Sm2 C16 2.9255(19)
Sm2 C59 2.987(2)
Sm2 C18 3.0469(18)
Sm2 C15 3.0486(19)
B1 N1 1.422(3)
B1 N2 1.448(3)
B1 H1 1.08(3)
B2 N3 1.421(3)
B2 N4 1.450(3)
B2 H2 1.09(3)
N1 C1 1.418(2)
N2 C13 1.382(2)
N3 C25 1.412(2)
N4 C37 1.380(2)
N5 C55 1.457(3)
N5 C57 1.471(3)
N5 C56 1.480(3)
N6 C64 1.455(3)
N6 C65 1.470(3)
N6 C66 1.480(3)
C1 C6 1.417(3)
C1 C2 1.418(3)
C2 C3 1.401(3)
C2 C7 1.519(3)
C3 C4 1.382(3)
C3 H3 0.9500
C4 C5 1.387(3)
C4 H4 0.9500
C5 C6 1.397(3)
C5 H5 0.9500
C6 C10 1.519(3)
C7 C8 1.531(3)
C7 C9 1.537(3)
C7 H7 1.0000
C8 H8A 0.9800
C8 H8B 0.9800
C8 H8C 0.9800
C9 H9A 0.9800
C9 H9B 0.9800
C9 H9C 0.9800
C10 C11 1.529(4)
C10 C12 1.532(3)
C10 H10 1.0000
C11 H11A 0.9800
C11 H11B 0.9800
C11 H11C 0.9800
C12 H12A 0.9800
C12 H12B 0.9800
C12 H12C 0.9800
C13 C18 1.427(3)
C13 C14 1.434(3)
C14 C15 1.393(3)
C14 C22 1.518(3)
C15 C16 1.394(3)
C15 H15 0.9500
C16 C17 1.388(3)
C16 H16 0.9500
C17 C18 1.404(3)
C17 H17 0.9500
C18 C19 1.513(3)
C19 C20 1.535(3)
C19 C21 1.539(3)
C19 H19 1.0000
C20 H20A 0.9800
C20 H20B 0.9800
C20 H20C 0.9800
C21 H21A 0.9800
C21 H21B 0.9800
C21 H21C 0.9800
C22 C23 1.534(3)
C22 C24 1.535(3)
C22 H22 1.0000
C23 H23A 0.9800
C23 H23B 0.9800
C23 H23C 0.9800
C24 H24A 0.9800
C24 H24B 0.9800
C24 H24C 0.9800
C25 C30 1.413(3)
C25 C26 1.415(3)
C26 C27 1.404(3)
C26 C31 1.520(3)
C27 C28 1.375(3)
C27 H27 0.9500
C28 C29 1.388(3)
C28 H28 0.9500
C29 C30 1.401(3)
C29 H29 0.9500
C30 C34 1.513(3)
C31 C32 1.526(3)
C31 C33 1.533(3)
C31 H31 1.0000
C32 H32A 0.9800
C32 H32B 0.9800
C32 H32C 0.9800
C33 H33A 0.9800
C33 H33B 0.9800
C33 H33C 0.9800
C34 C36 1.526(3)
C34 C35 1.528(3)
C34 H34 1.0000
C35 H35A 0.9800
C35 H35B 0.9800
C35 H35C 0.9800
C36 H36A 0.9800
C36 H36B 0.9800
C36 H36C 0.9800
C37 C38 1.431(3)
C37 C42 1.432(3)
C38 C39 1.389(3)
C38 C43 1.522(3)
C39 C40 1.392(3)
C39 H39 0.9500
C40 C41 1.389(3)
C40 H40 0.9500
C41 C42 1.403(3)
C41 H41 0.9500
C42 C46 1.515(3)
C43 C45 1.530(3)
C43 C44 1.534(3)
C43 H43 1.0000
C44 H44A 0.9800
C44 H44B 0.9800
C44 H44C 0.9800
C45 H45A 0.9800
C45 H45B 0.9800
C45 H45C 0.9800
C46 C47 1.531(3)
C46 C48 1.537(3)
C46 H46 1.0000
C47 H47A 0.9800
C47 H47B 0.9800
C47 H47C 0.9800
C48 H48A 0.9800
C48 H48B 0.9800
C48 H48C 0.9800
C49 C50 1.475(3)
C49 H49A 0.98(3)
C49 H49B 1.00(3)
C50 C51 1.408(3)
C50 C55 1.418(3)
C51 C52 1.383(3)
C51 H51 0.9500
C52 C53 1.384(4)
C52 H52 0.9500
C53 C54 1.382(3)
C53 H53 0.9500
C54 C55 1.393(3)
C54 H54 0.9500
C56 H56A 0.9800
C56 H56B 0.9800
C56 H56C 0.9800
C57 H57A 0.9800
C57 H57B 0.9800
C57 H57C 0.9800
C58 C59 1.468(3)
C58 H58B 0.91(3)
C58 H58A 0.93(3)
C59 C60 1.411(3)
C59 C64 1.417(3)
C60 C61 1.380(3)
C60 H60 0.9500
C61 C62 1.380(4)
C61 H61 0.9500
C62 C63 1.387(3)
C62 H62 0.9500
C63 C64 1.390(3)
C63 H63 0.9500
C65 H65A 0.9800
C65 H65B 0.9800
C65 H65C 0.9800
C66 H66A 0.9800
C66 H66B 0.9800
C66 H66C 0.9800
